data_7044670
loop_
_publ_author_name
'Xiao, Ying-Hui'
'Deng, Zhaopeng'
'Zhu, Zhi-Biao'
'Huo, Li-Hua'
'Gao, Shan'

_publ_section_title
;
 Rare Earth Metal-Organic Complexes Constructed from Hydroxyl and Carboxyl
 Modified Arenesulfonate: Syntheses, Structure Evolutions, Ultraviolet,
 Visible and Near-Infrared Luminescence
;
_journal_name_full 'Dalton Transactions'
_journal_paper_doi 10.1039/C7DT03254D
_journal_year 2017
_chemical_formula_moiety 'C17 H13 N2 O7 Pr S'
_chemical_formula_sum 'C17 H13 N2 O7 Pr S'
_chemical_formula_weight 530.26
_chemical_name_systematic
; 
 ? 
;
_space_group_IT_number 14
_symmetry_cell_setting monoclinic
_symmetry_space_group_name_Hall '-P 2ybc'
_symmetry_space_group_name_H-M 'P 1 21/c 1'
_atom_sites_solution_hydrogens geom
_atom_sites_solution_primary direct
_atom_sites_solution_secondary difmap
_audit_creation_method SHELXL-97
_audit_update_record
;
2017-05-13 deposited with the CCDC.
2017-11-06 downloaded from the CCDC.
;
_cell_angle_alpha 90.00
_cell_angle_beta 107.839(2)
_cell_angle_gamma 90.00
_cell_formula_units_Z 4
_cell_length_a 11.2702(3)
_cell_length_b 8.58496(16)
_cell_length_c 18.2760(4)
_cell_measurement_reflns_used 2632
_cell_measurement_temperature 295(2)
_cell_measurement_theta_max 29.32
_cell_measurement_theta_min 3.80
_cell_volume 1683.26(7)
_computing_cell_refinement
;
CrysAlis Pro (Agilent, 2013)
;
_computing_data_collection
;
CrysAlis Pro (Agilent, 2013)
;
_computing_data_reduction
;
CrysAlis Pro (Agilent, 2013)
;
_computing_molecular_graphics '(K. Brandenburg, Diamond 3.1, 2009)'
_computing_publication_material '(K. Brandenburg, Diamond 3.1, 2009)'
_computing_structure_refinement 'SHELXL-97 (Sheldrick, 1997)'
_computing_structure_solution 'SHELXS-97 (Sheldrick, 1990)'
_diffrn_ambient_temperature 295(2)
_diffrn_detector_area_resol_mean 16.1954
_diffrn_measured_fraction_theta_full 0.991
_diffrn_measured_fraction_theta_max 0.991
_diffrn_measurement_device_type 'Xcalibur, Eos'
_diffrn_measurement_method '\w scans'
_diffrn_radiation_monochromator graphite
_diffrn_radiation_source 'Enhance (Mo) X-ray Source'
_diffrn_radiation_type MoK\a
_diffrn_radiation_wavelength 0.71073
_diffrn_reflns_av_R_equivalents 0.0279
_diffrn_reflns_av_sigmaI/netI 0.0532
_diffrn_reflns_limit_h_max 9
_diffrn_reflns_limit_h_min -14
_diffrn_reflns_limit_k_max 11
_diffrn_reflns_limit_k_min -5
_diffrn_reflns_limit_l_max 23
_diffrn_reflns_limit_l_min -20
_diffrn_reflns_number 6183
_diffrn_reflns_theta_full 27.56
_diffrn_reflns_theta_max 27.56
_diffrn_reflns_theta_min 3.33
_exptl_absorpt_coefficient_mu 3.066
_exptl_absorpt_correction_T_max 0.6563
_exptl_absorpt_correction_T_min 0.5653
_exptl_absorpt_correction_type multi-scan
_exptl_absorpt_process_details
; 
CrysAlis Pro (Agilent, 2013)
Empirical absorption correction using spherical harmonics,
 implemented in SCALE3 ABSPACK scaling algorithm. 
;
_exptl_crystal_colour yellow
_exptl_crystal_density_diffrn 2.092
_exptl_crystal_density_method 'not measured'
_exptl_crystal_description prism
_exptl_crystal_F_000 1040
_exptl_crystal_size_max 0.21
_exptl_crystal_size_mid 0.18
_exptl_crystal_size_min 0.15
_refine_diff_density_max 0.990
_refine_diff_density_min -1.111
_refine_diff_density_rms 0.132
_refine_ls_extinction_method none
_refine_ls_goodness_of_fit_ref 1.035
_refine_ls_hydrogen_treatment mixed
_refine_ls_matrix_type full
_refine_ls_number_parameters 259
_refine_ls_number_reflns 3876
_refine_ls_number_restraints 3
_refine_ls_restrained_S_all 1.034
_refine_ls_R_factor_all 0.0382
_refine_ls_R_factor_gt 0.0303
_refine_ls_shift/su_max 0.001
_refine_ls_shift/su_mean 0.000
_refine_ls_structure_factor_coef Fsqd
_refine_ls_weighting_details 'calc w=1/[\s^2^(Fo^2^)+(0.0164P)^2^+0.0000P] where P=(Fo^2^+2Fc^2^)/3'
_refine_ls_weighting_scheme calc
_refine_ls_wR_factor_gt 0.0568
_refine_ls_wR_factor_ref 0.0619
_reflns_number_gt 3289
_reflns_number_total 3876
_reflns_threshold_expression >2sigma(I)
_cod_data_source_file c7dt03254d2.cif
_cod_data_source_block 5-Pr
_cod_original_cell_volume 1683.26(6)
_cod_original_sg_symbol_H-M 'P 21/c'
_cod_database_code 7044670

loop_
_symmetry_equiv_pos_as_xyz
'x, y, z'
'-x, y+1/2, -z+1/2'
'-x, -y, -z'
'x, -y-1/2, z-1/2'

loop_
_atom_site_label
_atom_site_type_symbol
_atom_site_fract_x
_atom_site_fract_y
_atom_site_fract_z
_atom_site_U_iso_or_equiv
_atom_site_adp_type
_atom_site_occupancy
_atom_site_symmetry_multiplicity
_atom_site_calc_flag
_atom_site_refinement_flags
Pr1 Pr 0.369476(16) 1.03976(2) 0.193056(11) 0.01351(7) Uani 1 1 d .
S1 S 0.69505(7) 1.13019(10) 0.34058(5) 0.01523(19) Uani 1 1 d .
O1W O 0.3329(2) 1.2739(3) 0.26916(17) 0.0263(7) Uani 1 1 d D
H1W1 H 0.296(3) 1.350(3) 0.2424(19) 0.039 Uiso 1 1 d D
H1W2 H 0.391(3) 1.307(4) 0.3075(16) 0.039 Uiso 1 1 d D
O1 O 0.5817(2) 1.1008(3) 0.27679(15) 0.0235(6) Uani 1 1 d .
O2 O 0.7485(2) 1.2824(3) 0.33250(15) 0.0201(6) Uani 1 1 d .
O3 O 0.7839(2) 1.0039(3) 0.34914(16) 0.0231(6) Uani 1 1 d .
O4 O 0.5430(2) 1.3809(3) 0.38126(15) 0.0200(6) Uani 1 1 d .
O5 O 0.4612(2) 1.2615(3) 0.63166(16) 0.0234(6) Uani 1 1 d .
O6 O 0.6068(2) 1.0839(3) 0.68700(15) 0.0230(6) Uani 1 1 d .
N1 N 0.1315(3) 1.0735(4) 0.1858(2) 0.0221(7) Uani 1 1 d .
N2 N 0.2000(3) 1.1151(4) 0.06013(19) 0.0219(7) Uani 1 1 d .
C1 C 0.6534(3) 1.1436(4) 0.4259(2) 0.0158(7) Uani 1 1 d .
C2 C 0.5826(3) 1.2728(4) 0.4356(2) 0.0171(8) Uani 1 1 d .
C3 C 0.5540(3) 1.2793(4) 0.5050(2) 0.0180(8) Uani 1 1 d .
H3 H 0.5091 1.3641 0.5141 0.022 Uiso 1 1 calc R
C4 C 0.5902(3) 1.1639(4) 0.5603(2) 0.0150(7) Uani 1 1 d .
C5 C 0.6611(3) 1.0387(4) 0.5489(2) 0.0179(8) Uani 1 1 d .
H5 H 0.6868 0.9617 0.5862 0.021 Uiso 1 1 calc R
C6 C 0.6928(3) 1.0296(4) 0.4821(2) 0.0179(8) Uani 1 1 d .
H6 H 0.7408 0.9467 0.4745 0.021 Uiso 1 1 calc R
C7 C 0.5494(3) 1.1719(4) 0.6318(2) 0.0173(8) Uani 1 1 d .
C8 C 0.0947(4) 1.0290(5) 0.2453(3) 0.0307(10) Uani 1 1 d .
H8 H 0.1525 0.9796 0.2861 0.037 Uiso 1 1 calc R
C9 C -0.0234(4) 1.0518(5) 0.2498(3) 0.0357(11) Uani 1 1 d .
H9 H -0.0463 1.0136 0.2911 0.043 Uiso 1 1 calc R
C10 C -0.1069(4) 1.1328(6) 0.1916(3) 0.0419(13) Uani 1 1 d .
H10 H -0.1861 1.1555 0.1942 0.050 Uiso 1 1 calc R
C11 C -0.0721(3) 1.1796(5) 0.1296(3) 0.0359(11) Uani 1 1 d .
H11 H -0.1276 1.2349 0.0899 0.043 Uiso 1 1 calc R
C12 C 0.0468(3) 1.1443(4) 0.1260(3) 0.0235(9) Uani 1 1 d .
C13 C 0.0854(3) 1.1696(4) 0.0571(3) 0.0257(9) Uani 1 1 d .
C14 C 0.0082(4) 1.2337(6) -0.0100(3) 0.0417(13) Uani 1 1 d .
H14 H -0.0697 1.2720 -0.0114 0.050 Uiso 1 1 calc R
C15 C 0.0457(4) 1.2413(6) -0.0745(3) 0.0466(14) Uani 1 1 d .
H15 H -0.0064 1.2846 -0.1196 0.056 Uiso 1 1 calc R
C16 C 0.1608(4) 1.1843(5) -0.0721(3) 0.0339(11) Uani 1 1 d .
H16 H 0.1883 1.1870 -0.1152 0.041 Uiso 1 1 calc R
C17 C 0.2340(4) 1.1228(5) -0.0030(2) 0.0278(9) Uani 1 1 d .
H17 H 0.3122 1.0845 -0.0008 0.033 Uiso 1 1 calc R

loop_
_atom_site_aniso_label
_atom_site_aniso_U_11
_atom_site_aniso_U_22
_atom_site_aniso_U_33
_atom_site_aniso_U_23
_atom_site_aniso_U_13
_atom_site_aniso_U_12
Pr1 0.01518(11) 0.01466(11) 0.01156(11) 0.00007(8) 0.00538(8) 0.00023(7)
S1 0.0161(4) 0.0167(4) 0.0136(5) 0.0000(4) 0.0057(3) 0.0000(3)
O1W 0.0275(16) 0.0203(14) 0.0287(18) -0.0035(13) 0.0049(12) 0.0002(11)
O1 0.0189(13) 0.0319(15) 0.0162(15) -0.0023(13) 0.0000(10) -0.0050(11)
O2 0.0196(13) 0.0179(13) 0.0256(16) 0.0011(12) 0.0109(11) -0.0022(10)
O3 0.0241(14) 0.0220(14) 0.0265(16) -0.0001(13) 0.0123(11) 0.0076(11)
O4 0.0249(13) 0.0188(13) 0.0182(14) 0.0063(12) 0.0092(10) 0.0046(10)
O5 0.0274(14) 0.0247(14) 0.0204(15) -0.0046(12) 0.0107(11) 0.0042(11)
O6 0.0291(14) 0.0235(14) 0.0178(15) 0.0052(12) 0.0093(11) 0.0030(11)
N1 0.0191(16) 0.0265(18) 0.0238(19) -0.0050(15) 0.0111(13) -0.0008(13)
N2 0.0183(16) 0.0242(17) 0.0228(19) 0.0019(15) 0.0058(13) 0.0001(13)
C1 0.0164(17) 0.0181(18) 0.0141(19) 0.0012(15) 0.0063(14) -0.0011(14)
C2 0.0149(17) 0.0187(19) 0.018(2) 0.0049(16) 0.0052(14) 0.0008(14)
C3 0.0199(18) 0.0131(17) 0.022(2) 0.0019(16) 0.0088(15) 0.0037(14)
C4 0.0151(17) 0.0187(18) 0.0119(18) -0.0021(15) 0.0051(13) -0.0027(13)
C5 0.0219(19) 0.0168(18) 0.016(2) 0.0035(16) 0.0073(14) 0.0009(14)
C6 0.0187(18) 0.0169(18) 0.018(2) -0.0008(16) 0.0050(14) 0.0014(14)
C7 0.0196(18) 0.0146(17) 0.019(2) -0.0027(16) 0.0078(15) -0.0053(14)
C8 0.026(2) 0.040(3) 0.025(2) -0.003(2) 0.0069(17) -0.0004(18)
C9 0.034(2) 0.044(3) 0.036(3) -0.013(2) 0.022(2) -0.008(2)
C10 0.025(2) 0.046(3) 0.060(4) -0.011(3) 0.020(2) 0.001(2)
C11 0.022(2) 0.039(3) 0.049(3) 0.004(2) 0.0148(19) 0.0082(18)
C12 0.0134(18) 0.021(2) 0.033(2) -0.0044(19) 0.0035(16) -0.0008(15)
C13 0.024(2) 0.019(2) 0.030(2) -0.0012(18) 0.0013(16) -0.0016(15)
C14 0.028(2) 0.048(3) 0.043(3) 0.016(3) 0.002(2) 0.008(2)
C15 0.037(3) 0.058(3) 0.035(3) 0.020(3) -0.003(2) -0.007(2)
C16 0.045(3) 0.037(2) 0.019(2) 0.002(2) 0.0085(19) -0.016(2)
C17 0.029(2) 0.031(2) 0.023(2) -0.0015(19) 0.0082(17) -0.0056(17)

loop_
_atom_type_symbol
_atom_type_description
_atom_type_scat_dispersion_real
_atom_type_scat_dispersion_imag
_atom_type_scat_source
C C 0.0033 0.0016 'International Tables Vol C Tables 4.2.6.8 and 6.1.1.4'
H H 0.0000 0.0000 'International Tables Vol C Tables 4.2.6.8 and 6.1.1.4'
N N 0.0061 0.0033 'International Tables Vol C Tables 4.2.6.8 and 6.1.1.4'
O O 0.0106 0.0060 'International Tables Vol C Tables 4.2.6.8 and 6.1.1.4'
S S 0.1246 0.1234 'International Tables Vol C Tables 4.2.6.8 and 6.1.1.4'
Pr Pr -0.2180 2.8214 'International Tables Vol C Tables 4.2.6.8 and 6.1.1.4'

loop_
_geom_angle_atom_site_label_1
_geom_angle_atom_site_label_2
_geom_angle_atom_site_label_3
_geom_angle
_geom_angle_site_symmetry_1
_geom_angle_site_symmetry_3
O4 Pr1 O6 109.02(9) 2_645 3_676
O4 Pr1 O5 80.08(9) 2_645 4_585
O6 Pr1 O5 142.49(9) 3_676 4_585
O4 Pr1 O1 89.03(8) 2_645 .
O6 Pr1 O1 73.08(9) 3_676 .
O5 Pr1 O1 70.75(9) 4_585 .
O4 Pr1 O2 71.21(8) 2_645 2_645
O6 Pr1 O2 71.73(9) 3_676 2_645
O5 Pr1 O2 142.51(9) 4_585 2_645
O1 Pr1 O2 130.55(8) . 2_645
O4 Pr1 O1W 160.37(9) 2_645 .
O6 Pr1 O1W 80.80(9) 3_676 .
O5 Pr1 O1W 82.05(9) 4_585 .
O1 Pr1 O1W 77.42(8) . .
O2 Pr1 O1W 128.42(9) 2_645 .
O4 Pr1 N1 129.13(9) 2_645 .
O6 Pr1 N1 85.48(10) 3_676 .
O5 Pr1 N1 117.64(9) 4_585 .
O1 Pr1 N1 141.09(10) . .
O2 Pr1 N1 67.87(8) 2_645 .
O1W Pr1 N1 67.18(9) . .
O4 Pr1 N2 85.67(9) 2_645 .
O6 Pr1 N2 142.64(9) 3_676 .
O5 Pr1 N2 72.41(9) 4_585 .
O1 Pr1 N2 143.14(9) . .
O2 Pr1 N2 81.68(9) 2_645 .
O1W Pr1 N2 96.63(9) . .
N1 Pr1 N2 59.94(10) . .
O3 S1 O1 111.23(16) . .
O3 S1 O2 112.67(15) . .
O1 S1 O2 111.06(15) . .
O3 S1 C1 108.35(17) . .
O1 S1 C1 108.15(16) . .
O2 S1 C1 105.06(17) . .
Pr1 O1W H1W1 115(3) . .
Pr1 O1W H1W2 120(3) . .
H1W1 O1W H1W2 109.7(17) . .
S1 O1 Pr1 166.88(18) . .
S1 O2 Pr1 125.74(13) . 2_655
C2 O4 Pr1 137.1(2) . 2_655
C7 O5 Pr1 150.9(2) . 4_586
C7 O6 Pr1 152.4(2) . 3_676
C8 N1 C12 118.0(3) . .
C8 N1 Pr1 119.3(3) . .
C12 N1 Pr1 122.6(3) . .
C17 N2 C13 118.2(3) . .
C17 N2 Pr1 119.2(2) . .
C13 N2 Pr1 121.8(3) . .
C6 C1 C2 121.8(4) . .
C6 C1 S1 119.8(3) . .
C2 C1 S1 118.4(3) . .
O4 C2 C3 121.9(3) . .
O4 C2 C1 121.9(3) . .
C3 C2 C1 116.2(3) . .
C4 C3 C2 122.2(3) . .
C4 C3 H3 118.9 . .
C2 C3 H3 118.9 . .
C3 C4 C5 119.8(4) . .
C3 C4 C7 119.9(3) . .
C5 C4 C7 120.3(3) . .
C6 C5 C4 119.6(3) . .
C6 C5 H5 120.2 . .
C4 C5 H5 120.2 . .
C5 C6 C1 120.4(3) . .
C5 C6 H6 119.8 . .
C1 C6 H6 119.8 . .
O5 C7 O6 125.2(4) . .
O5 C7 C4 118.4(3) . .
O6 C7 C4 116.4(3) . .
N1 C8 C9 123.9(4) . .
N1 C8 H8 118.0 . .
C9 C8 H8 118.0 . .
C8 C9 C10 118.1(5) . .
C8 C9 H9 120.9 . .
C10 C9 H9 120.9 . .
C11 C10 C9 119.2(4) . .
C11 C10 H10 120.4 . .
C9 C10 H10 120.4 . .
C10 C11 C12 119.9(4) . .
C10 C11 H11 120.1 . .
C12 C11 H11 120.1 . .
N1 C12 C11 120.6(4) . .
N1 C12 C13 116.0(3) . .
C11 C12 C13 123.3(4) . .
N2 C13 C14 120.3(4) . .
N2 C13 C12 116.2(3) . .
C14 C13 C12 123.3(4) . .
C15 C14 C13 120.4(4) . .
C15 C14 H14 119.8 . .
C13 C14 H14 119.8 . .
C14 C15 C16 119.5(4) . .
C14 C15 H15 120.2 . .
C16 C15 H15 120.2 . .
C15 C16 C17 117.2(4) . .
C15 C16 H16 121.4 . .
C17 C16 H16 121.4 . .
N2 C17 C16 124.3(4) . .
N2 C17 H17 117.8 . .
C16 C17 H17 117.8 . .

loop_
_geom_bond_atom_site_label_1
_geom_bond_atom_site_label_2
_geom_bond_distance
_geom_bond_site_symmetry_2
Pr1 O4 2.345(3) 2_645
Pr1 O6 2.376(3) 3_676
Pr1 O5 2.439(3) 4_585
Pr1 O1 2.468(2) .
Pr1 O2 2.547(2) 2_645
Pr1 O1W 2.548(3) .
Pr1 N1 2.661(3) .
Pr1 N2 2.669(3) .
S1 O3 1.452(2) .
S1 O1 1.464(2) .
S1 O2 1.466(2) .
S1 C1 1.764(4) .
O1W H1W1 0.85(4) .
O1W H1W2 0.85(4) .
O2 Pr1 2.547(2) 2_655
O4 C2 1.332(4) .
O4 Pr1 2.345(3) 2_655
O5 C7 1.257(4) .
O5 Pr1 2.439(3) 4_586
O6 C7 1.268(4) .
O6 Pr1 2.376(3) 3_676
N1 C8 1.331(5) .
N1 C12 1.355(5) .
N2 C17 1.325(5) .
N2 C13 1.359(5) .
C1 C6 1.389(5) .
C1 C2 1.409(5) .
C2 C3 1.403(5) .
C3 C4 1.386(5) .
C3 H3 0.9300 .
C4 C5 1.392(5) .
C4 C7 1.513(5) .
C5 C6 1.376(5) .
C5 H5 0.9300 .
C6 H6 0.9300 .
C8 C9 1.374(5) .
C8 H8 0.9300 .
C9 C10 1.374(6) .
C9 H9 0.9300 .
C10 C11 1.368(7) .
C10 H10 0.9300 .
C11 C12 1.394(5) .
C11 H11 0.9300 .
C12 C13 1.468(6) .
C13 C14 1.383(6) .
C14 C15 1.370(7) .
C14 H14 0.9300 .
C15 C16 1.374(6) .
C15 H15 0.9300 .
C16 C17 1.384(6) .
C16 H16 0.9300 .
C17 H17 0.9300 .

loop_
_geom_hbond_atom_site_label_D
_geom_hbond_atom_site_label_H
_geom_hbond_atom_site_label_A
_geom_hbond_distance_DH
_geom_hbond_distance_HA
_geom_hbond_distance_DA
_geom_hbond_angle_DHA
_geom_hbond_site_symmetry_A
O1W H1W1 O3 0.85(4) 2.104(15) 2.926(4) 163(4) 2_655
O1W H1W1 O1 0.85(4) 2.64(3) 3.163(4) 121(3) 2_655
O1W H1W2 O4 0.85(4) 1.934(14) 2.771(3) 169(5) .

loop_
_geom_torsion_atom_site_label_1
_geom_torsion_atom_site_label_2
_geom_torsion_atom_site_label_3
_geom_torsion_atom_site_label_4
_geom_torsion
_geom_torsion_site_symmetry_1
_geom_torsion_site_symmetry_4
O3 S1 O1 Pr1 106.8(7) . .
O2 S1 O1 Pr1 -126.9(7) . .
C1 S1 O1 Pr1 -12.1(8) . .
O4 Pr1 O1 S1 -134.3(7) 2_645 .
O6 Pr1 O1 S1 -24.1(7) 3_676 .
O5 Pr1 O1 S1 145.8(8) 4_585 .
O2 Pr1 O1 S1 -70.3(8) 2_645 .
O1W Pr1 O1 S1 60.0(7) . .
N1 Pr1 O1 S1 35.4(8) . .
N2 Pr1 O1 S1 144.2(7) . .
O3 S1 O2 Pr1 175.66(16) . 2_655
O1 S1 O2 Pr1 50.1(2) . 2_655
C1 S1 O2 Pr1 -66.6(2) . 2_655
O4 Pr1 N1 C8 115.2(3) 2_645 .
O6 Pr1 N1 C8 4.3(3) 3_676 .
O5 Pr1 N1 C8 -144.7(3) 4_585 .
O1 Pr1 N1 C8 -51.5(4) . .
O2 Pr1 N1 C8 76.4(3) 2_645 .
O1W Pr1 N1 C8 -77.6(3) . .
N2 Pr1 N1 C8 169.5(3) . .
O4 Pr1 N1 C12 -69.5(3) 2_645 .
O6 Pr1 N1 C12 179.6(3) 3_676 .
O5 Pr1 N1 C12 30.6(3) 4_585 .
O1 Pr1 N1 C12 123.8(3) . .
O2 Pr1 N1 C12 -108.3(3) 2_645 .
O1W Pr1 N1 C12 97.7(3) . .
N2 Pr1 N1 C12 -15.2(3) . .
O4 Pr1 N2 C17 -33.7(3) 2_645 .
O6 Pr1 N2 C17 -149.8(3) 3_676 .
O5 Pr1 N2 C17 47.2(3) 4_585 .
O1 Pr1 N2 C17 48.8(4) . .
O2 Pr1 N2 C17 -105.4(3) 2_645 .
O1W Pr1 N2 C17 126.7(3) . .
N1 Pr1 N2 C17 -174.6(3) . .
O4 Pr1 N2 C13 156.9(3) 2_645 .
O6 Pr1 N2 C13 40.8(3) 3_676 .
O5 Pr1 N2 C13 -122.1(3) 4_585 .
O1 Pr1 N2 C13 -120.5(3) . .
O2 Pr1 N2 C13 85.3(3) 2_645 .
O1W Pr1 N2 C13 -42.7(3) . .
N1 Pr1 N2 C13 16.1(3) . .
O3 S1 C1 C6 -8.2(3) . .
O1 S1 C1 C6 112.5(3) . .
O2 S1 C1 C6 -128.8(3) . .
O3 S1 C1 C2 170.6(3) . .
O1 S1 C1 C2 -68.8(3) . .
O2 S1 C1 C2 49.9(3) . .
Pr1 O4 C2 C3 129.5(3) 2_655 .
Pr1 O4 C2 C1 -51.9(5) 2_655 .
C6 C1 C2 O4 -178.8(3) . .
S1 C1 C2 O4 2.4(4) . .
C6 C1 C2 C3 -0.2(5) . .
S1 C1 C2 C3 -178.9(3) . .
O4 C2 C3 C4 177.1(3) . .
C1 C2 C3 C4 -1.6(5) . .
C2 C3 C4 C5 2.2(5) . .
C2 C3 C4 C7 -176.0(3) . .
C3 C4 C5 C6 -1.0(5) . .
C7 C4 C5 C6 177.2(3) . .
C4 C5 C6 C1 -0.6(5) . .
C2 C1 C6 C5 1.3(5) . .
S1 C1 C6 C5 180.0(3) . .
Pr1 O5 C7 O6 47.5(7) 4_586 .
Pr1 O5 C7 C4 -134.0(4) 4_586 .
Pr1 O6 C7 O5 11.5(7) 3_676 .
Pr1 O6 C7 C4 -167.1(3) 3_676 .
C3 C4 C7 O5 16.3(5) . .
C5 C4 C7 O5 -162.0(3) . .
C3 C4 C7 O6 -165.1(3) . .
C5 C4 C7 O6 16.7(5) . .
C12 N1 C8 C9 -0.6(6) . .
Pr1 N1 C8 C9 175.0(3) . .
N1 C8 C9 C10 -3.7(7) . .
C8 C9 C10 C11 3.7(7) . .
C9 C10 C11 C12 0.3(7) . .
C8 N1 C12 C11 4.7(6) . .
Pr1 N1 C12 C11 -170.7(3) . .
C8 N1 C12 C13 -171.0(4) . .
Pr1 N1 C12 C13 13.7(4) . .
C10 C11 C12 N1 -4.6(6) . .
C10 C11 C12 C13 170.7(4) . .
C17 N2 C13 C14 -1.2(6) . .
Pr1 N2 C13 C14 168.3(3) . .
C17 N2 C13 C12 174.1(4) . .
Pr1 N2 C13 C12 -16.5(4) . .
N1 C12 C13 N2 1.9(5) . .
C11 C12 C13 N2 -173.7(4) . .
N1 C12 C13 C14 177.0(4) . .
C11 C12 C13 C14 1.4(6) . .
N2 C13 C14 C15 0.8(7) . .
C12 C13 C14 C15 -174.0(4) . .
C13 C14 C15 C16 0.1(8) . .
C14 C15 C16 C17 -0.6(7) . .
C13 N2 C17 C16 0.6(6) . .
Pr1 N2 C17 C16 -169.1(3) . .
C15 C16 C17 N2 0.3(7) . .
